data_7120996
loop_
_publ_author_name
'Roy, Matthew M. D.'
'Ferguson, Michael J.'
'McDonald, Robert'
'Rivard, Eric'

_publ_section_title
;
 Approaching monocoordination at a silver(i) cation.
;
_journal_issue 5
_journal_name_full 'Chemical communications (Cambridge, England)'
_journal_page_first 483
_journal_page_last 486
_journal_paper_doi 10.1039/c7cc08418h
_journal_volume 54
_journal_year 2018
_chemical_formula_moiety 'C32 H12 B F24, C47 H37 Ag F N2'
_chemical_formula_sum 'C79 H49 Ag B F25 N2'
_chemical_formula_weight 1619.88
_space_group_crystal_system monoclinic
_space_group_IT_number 14
_space_group_name_Hall '-P 2yn'
_space_group_name_H-M_alt 'P 1 21/n 1'
_symmetry_space_group_name_Hall '-P 2yn'
_symmetry_space_group_name_H-M 'P 1 21/n 1'
_atom_sites_solution_hydrogens geom
_audit_creation_method SHELXL-2016/6
_audit_update_record
;
2017-10-31 deposited with the CCDC.
2017-12-14 downloaded from the CCDC.
;
_cell_angle_alpha 90
_cell_angle_beta 101.2305(6)
_cell_angle_gamma 90
_cell_formula_units_Z 4
_cell_length_a 15.1650(7)
_cell_length_b 26.0219(12)
_cell_length_c 18.5838(9)
_cell_measurement_reflns_used 9804
_cell_measurement_temperature 173(2)
_cell_measurement_theta_max 21.76
_cell_measurement_theta_min 2.23
_cell_volume 7193.2(6)
_computing_cell_refinement 'Bruker SAINT'
_computing_data_collection 'Bruker APEX2'
_computing_data_reduction 'Bruker SAINT'
_computing_molecular_graphics 'Bruker SHELXTL'
_computing_publication_material 'Bruker SHELXTL'
_computing_structure_refinement 'SHELXL-2016/6 (Sheldrick, 2016)'
_computing_structure_solution 'SHELXT-2014/5 (Sheldrick 2015)'
_diffrn_ambient_temperature 173(2)
_diffrn_measured_fraction_theta_full 1.000
_diffrn_measured_fraction_theta_max 0.984
_diffrn_measurement_device_type 'Bruker APEX-II CCD'
_diffrn_measurement_method '\w scans'
_diffrn_radiation_type MoK\a
_diffrn_radiation_wavelength 0.71073
_diffrn_reflns_av_R_equivalents 0.0374
_diffrn_reflns_av_unetI/netI 0.0325
_diffrn_reflns_Laue_measured_fraction_full 1.000
_diffrn_reflns_Laue_measured_fraction_max 0.984
_diffrn_reflns_limit_h_max 20
_diffrn_reflns_limit_h_min -20
_diffrn_reflns_limit_k_max 34
_diffrn_reflns_limit_k_min -34
_diffrn_reflns_limit_l_max 24
_diffrn_reflns_limit_l_min -24
_diffrn_reflns_number 64785
_diffrn_reflns_point_group_measured_fraction_full 1.000
_diffrn_reflns_point_group_measured_fraction_max 0.984
_diffrn_reflns_theta_full 25.242
_diffrn_reflns_theta_max 28.313
_diffrn_reflns_theta_min 1.364
_exptl_absorpt_coefficient_mu 0.391
_exptl_absorpt_correction_T_max 0.9442
_exptl_absorpt_correction_T_min 0.8955
_exptl_absorpt_correction_type numerical
_exptl_absorpt_process_details 'SADABS 2016/2 (Krause et al., 2015)'
_exptl_crystal_colour yellow
_exptl_crystal_density_diffrn 1.496
_exptl_crystal_description block
_exptl_crystal_F_000 3256
_exptl_crystal_size_max 0.431
_exptl_crystal_size_mid 0.359
_exptl_crystal_size_min 0.250
_refine_diff_density_max 0.889
_refine_diff_density_min -0.531
_refine_diff_density_rms 0.073
_refine_ls_extinction_method none
_refine_ls_goodness_of_fit_ref 1.049
_refine_ls_hydrogen_treatment constr
_refine_ls_matrix_type full
_refine_ls_number_parameters 1006
_refine_ls_number_reflns 17602
_refine_ls_number_restraints 31
_refine_ls_restrained_S_all 1.051
_refine_ls_R_factor_all 0.0838
_refine_ls_R_factor_gt 0.0572
_refine_ls_shift/su_max 0.005
_refine_ls_shift/su_mean 0.000
_refine_ls_structure_factor_coef Fsqd
_refine_ls_weighting_details 'w=1/[\s^2^(Fo^2^)+(0.0857P)^2^+5.3754P] where P=(Fo^2^+2Fc^2^)/3'
_refine_ls_weighting_scheme calc
_refine_ls_wR_factor_gt 0.1528
_refine_ls_wR_factor_ref 0.1714
_reflns_Friedel_coverage 0.000
_reflns_number_gt 12524
_reflns_number_total 17602
_reflns_threshold_expression 'I > 2\s(I)'
_cod_data_source_file c7cc08418h2.cif
_cod_data_source_block riv17b0
_cod_depositor_comments 'Adding full bibliography for 7120993--7120998.cif.'
_cod_database_code 7120996
_shelx_shelxl_version_number 2016/6
_shelx_space_group_comment
; 
The symmetry employed for this shelxl refinement is uniquely defined 
by the following loop, which should always be used as a source of 
symmetry information in preference to the above space-group names. 
They are only intended as comments. 
;
_shelx_estimated_absorpt_t_min 0.850
_shelx_estimated_absorpt_t_max 0.909

loop_
_space_group_symop_operation_xyz
'x, y, z'
'-x+1/2, y+1/2, -z+1/2'
'-x, -y, -z'
'x-1/2, -y-1/2, z-1/2'

loop_
_atom_site_label
_atom_site_type_symbol
_atom_site_fract_x
_atom_site_fract_y
_atom_site_fract_z
_atom_site_U_iso_or_equiv
_atom_site_adp_type
_atom_site_occupancy
_atom_site_site_symmetry_order
_atom_site_calc_flag
_atom_site_refinement_flags_posn
_atom_site_refinement_flags_adp
_atom_site_refinement_flags_occupancy
_atom_site_disorder_assembly
_atom_site_disorder_group
Ag Ag 0.72093(2) 0.48924(2) 0.26852(2) 0.04961(10) Uani 1 1 d . . . . .
F1 F 0.6277(8) 0.4836(5) 0.4965(5) 0.217(7) Uani 0.5 1 d D . P A 1
F2 F 0.7748(10) 0.4310(5) 0.5038(6) 0.258(8) Uani 0.5 1 d D . P B 2
N1 N 0.87315(14) 0.56129(8) 0.23521(12) 0.0302(4) Uani 1 1 d . . . . .
N2 N 0.76338(14) 0.55900(8) 0.14285(12) 0.0302(4) Uani 1 1 d . . . . .
C1 C 0.78993(17) 0.54162(10) 0.21227(14) 0.0303(5) Uani 1 1 d . . . . .
C2 C 0.89835(19) 0.59058(11) 0.18046(16) 0.0381(6) Uani 1 1 d . . . . .
H2 H 0.953582 0.608406 0.183261 0.046 Uiso 1 1 calc R U . . .
C3 C 0.82953(19) 0.58900(11) 0.12237(16) 0.0374(6) Uani 1 1 d . . . . .
H3 H 0.826998 0.605341 0.076301 0.045 Uiso 1 1 calc R U . . .
C4 C 0.92498(18) 0.55143(10) 0.31117(15) 0.0334(6) Uani 1 1 d . . . . .
C5 C 0.67421(17) 0.54444(10) 0.09686(14) 0.0301(5) Uani 1 1 d . . . . .
C11 C 0.95105(19) 0.49420(11) 0.31930(17) 0.0379(6) Uani 1 1 d . . . . .
C12 C 1.0029(2) 0.47758(13) 0.3847(2) 0.0548(9) Uani 1 1 d . . . . .
H12 H 1.021862 0.501461 0.423313 0.066 Uiso 1 1 calc R U . . .
C13 C 1.0276(3) 0.42578(15) 0.3946(2) 0.0705(12) Uani 1 1 d . . . . .
H13 H 1.061550 0.414572 0.440381 0.085 Uiso 1 1 calc R U . . .
C14 C 1.0030(3) 0.39129(13) 0.3389(2) 0.0612(10) Uani 1 1 d . . . . .
H14 H 1.019147 0.356113 0.345946 0.073 Uiso 1 1 calc R U . . .
C15 C 0.9551(2) 0.40772(12) 0.2728(2) 0.0505(8) Uani 1 1 d . . . . .
H15 H 0.939464 0.384023 0.233530 0.061 Uiso 1 1 calc R U . . .
C16 C 0.9291(2) 0.45884(11) 0.26283(17) 0.0407(6) Uani 1 1 d . . . . .
H16 H 0.895742 0.469712 0.216665 0.049 Uiso 1 1 calc R U . . .
C21 C 1.01338(18) 0.58312(11) 0.32442(17) 0.0382(6) Uani 1 1 d . . . . .
C22 C 1.0303(2) 0.62301(13) 0.3746(2) 0.0525(8) Uani 1 1 d . . . . .
H22 H 0.986161 0.632550 0.402037 0.063 Uiso 1 1 calc R U . . .
C23 C 1.1120(3) 0.64915(16) 0.3847(3) 0.0730(12) Uani 1 1 d . . . . .
H23 H 1.122447 0.676951 0.418418 0.088 Uiso 1 1 calc R U . . .
C24 C 1.1770(3) 0.63567(16) 0.3473(3) 0.0708(12) Uani 1 1 d . . . . .
H24 H 1.232705 0.653491 0.355560 0.085 Uiso 1 1 calc R U . . .
C25 C 1.1615(2) 0.59569(15) 0.2971(3) 0.0639(10) Uani 1 1 d . . . . .
H25 H 1.206113 0.586406 0.270053 0.077 Uiso 1 1 calc R U . . .
C26 C 1.0804(2) 0.56930(13) 0.2865(2) 0.0529(8) Uani 1 1 d . . . . .
H26 H 1.070496 0.541411 0.252949 0.063 Uiso 1 1 calc R U . . .
C31 C 0.86255(19) 0.56884(13) 0.36267(15) 0.0408(7) Uani 1 1 d . . . . .
C32 C 0.8234(2) 0.61755(16) 0.3520(2) 0.0579(9) Uani 1 1 d . . . . .
H32 H 0.834832 0.638574 0.313073 0.069 Uiso 1 1 calc R U . . .
C33 C 0.7676(3) 0.6357(2) 0.3980(2) 0.0823(15) Uani 1 1 d . . . . .
H33 H 0.741469 0.668881 0.390146 0.099 Uiso 1 1 calc R U . . .
C34 C 0.7503(3) 0.6058(3) 0.4540(2) 0.0904(17) Uani 1 1 d . . . . .
H34 H 0.713495 0.618504 0.485998 0.109 Uiso 1 1 calc R U . . .
C35 C 0.7867(3) 0.5572(2) 0.4639(2) 0.0785(14) Uani 1 1 d . . . . .
H35 H 0.773632 0.536183 0.502267 0.094 Uiso 1 1 calc R U . . .
C36 C 0.8422(2) 0.53836(16) 0.41863(18) 0.0557(9) Uani 1 1 d . . . . .
H36 H 0.866226 0.504625 0.425960 0.067 Uiso 1 1 calc R U . . .
C41 C 0.67088(18) 0.48524(10) 0.09926(14) 0.0313(5) Uani 1 1 d . . . . .
C42 C 0.59636(19) 0.45763(11) 0.11128(16) 0.0375(6) Uani 1 1 d . . . . .
H42 H 0.544174 0.475478 0.118618 0.045 Uiso 1 1 calc R U . . .
C43 C 0.5977(2) 0.40398(12) 0.11263(19) 0.0481(7) Uani 1 1 d . . . . .
H43 H 0.546293 0.385649 0.120714 0.058 Uiso 1 1 calc R U . . .
C44 C 0.6727(2) 0.37746(12) 0.10234(19) 0.0516(8) Uani 1 1 d . . . . .
H44 H 0.673467 0.340961 0.103721 0.062 Uiso 1 1 calc R U . . .
C45 C 0.7473(2) 0.40442(12) 0.08991(18) 0.0481(8) Uani 1 1 d . . . . .
H45 H 0.799157 0.386319 0.082384 0.058 Uiso 1 1 calc R U . . .
C46 C 0.7464(2) 0.45734(12) 0.08847(16) 0.0403(6) Uani 1 1 d . . . . .
H46 H 0.797922 0.475311 0.079996 0.048 Uiso 1 1 calc R U . . .
C51 C 0.66866(18) 0.56422(11) 0.01763(14) 0.0344(6) Uani 1 1 d . . . . .
C52 C 0.6583(2) 0.61704(12) 0.00402(16) 0.0414(6) Uani 1 1 d . . . . .
H52 H 0.657999 0.639995 0.043713 0.050 Uiso 1 1 calc R U . . .
C53 C 0.6485(2) 0.63625(14) -0.06690(18) 0.0487(8) Uani 1 1 d . . . . .
H53 H 0.642812 0.672217 -0.075248 0.058 Uiso 1 1 calc R U . . .
C54 C 0.6470(2) 0.60316(14) -0.12526(18) 0.0513(8) Uani 1 1 d . . . . .
H54 H 0.639300 0.616245 -0.173814 0.062 Uiso 1 1 calc R U . . .
C55 C 0.6569(2) 0.55099(15) -0.11270(17) 0.0507(8) Uani 1 1 d . . . . .
H55 H 0.656383 0.528164 -0.152668 0.061 Uiso 1 1 calc R U . . .
C56 C 0.6676(2) 0.53178(13) -0.04172(16) 0.0402(6) Uani 1 1 d . . . . .
H56 H 0.674191 0.495802 -0.033757 0.048 Uiso 1 1 calc R U . . .
C61 C 0.59756(17) 0.57053(10) 0.12706(15) 0.0319(5) Uani 1 1 d . . . . .
C62 C 0.6110(2) 0.59811(12) 0.19191(17) 0.0412(6) Uani 1 1 d . . . . .
H62 H 0.669875 0.601245 0.220555 0.049 Uiso 1 1 calc R U . . .
C63 C 0.5388(2) 0.62136(14) 0.2156(2) 0.0545(8) Uani 1 1 d . . . . .
H63 H 0.548974 0.640232 0.260253 0.065 Uiso 1 1 calc R U . . .
C64 C 0.4528(2) 0.61719(14) 0.1749(2) 0.0571(9) Uani 1 1 d . . . . .
H64 H 0.403550 0.631977 0.192101 0.069 Uiso 1 1 calc R U . . .
C65 C 0.4392(2) 0.59137(13) 0.1090(2) 0.0504(8) Uani 1 1 d . . . . .
H65 H 0.380502 0.589472 0.079690 0.060 Uiso 1 1 calc R U . . .
C66 C 0.51068(19) 0.56814(11) 0.08531(17) 0.0403(6) Uani 1 1 d . . . . .
H66 H 0.500300 0.550281 0.039855 0.048 Uiso 1 1 calc R U . . .
C71 C 0.6389(6) 0.4633(3) 0.4333(4) 0.115(2) Uani 1 1 d D . . . .
H71 H 0.626024 0.482514 0.473474 0.138 Uiso 0.5 1 calc R U P A 2
C72 C 0.7141(6) 0.4315(3) 0.4426(3) 0.123(3) Uani 1 1 d D . . . .
H72 H 0.750475 0.427902 0.490073 0.147 Uiso 0.5 1 calc R U P B 1
C73 C 0.7384(5) 0.4036(2) 0.3811(4) 0.117(2) Uani 1 1 d . . . . .
H73 H 0.791071 0.383126 0.385922 0.141 Uiso 1 1 calc R U . . .
C74 C 0.6780(4) 0.40965(18) 0.3148(3) 0.0772(13) Uani 1 1 d . . . . .
H74 H 0.688307 0.392521 0.272066 0.093 Uiso 1 1 calc R U . . .
C75 C 0.6050(4) 0.43967(19) 0.3112(3) 0.0796(13) Uani 1 1 d . . . . .
H75 H 0.564288 0.442194 0.265520 0.096 Uiso 1 1 calc R U . . .
C76 C 0.5861(4) 0.4665(3) 0.3688(4) 0.111(2) Uani 1 1 d . . . . .
H76 H 0.534183 0.487727 0.362269 0.133 Uiso 1 1 calc R U . . .
F81 F 1.07159(13) 0.26380(10) 0.75478(15) 0.0803(7) Uani 1 1 d . . . . .
F82 F 0.98203(15) 0.22738(13) 0.66827(15) 0.0959(10) Uani 1 1 d . . . . .
F83 F 1.0252(2) 0.18847(12) 0.7683(2) 0.1120(11) Uani 1 1 d . . . . .
F84 F 0.9402(3) 0.37918(16) 0.9098(2) 0.159(2) Uani 1 1 d . . . . .
F85 F 0.8695(5) 0.33218(19) 0.9702(2) 0.191(3) Uani 1 1 d . . . . .
F86 F 0.8055(3) 0.3814(2) 0.9010(4) 0.202(3) Uani 1 1 d . . . . .
F91 F 0.47349(15) 0.07492(11) 0.58097(14) 0.0839(8) Uani 1 1 d . . . . .
F92 F 0.5541(3) 0.00950(9) 0.60226(19) 0.1251(15) Uani 1 1 d . . . . .
F93 F 0.58448(19) 0.06747(13) 0.53172(13) 0.0982(10) Uani 1 1 d . . . . .
F94A F 0.8250(3) 0.08010(12) 0.88271(17) 0.0936(12) Uani 0.8 1 d D . P C 1
F95A F 0.7452(2) 0.01756(14) 0.8561(2) 0.1005(13) Uani 0.8 1 d D . P C 1
F96A F 0.8487(4) 0.0296(3) 0.79891(19) 0.139(2) Uani 0.8 1 d D . P C 1
F94B F 0.7990(10) 0.0078(3) 0.8007(8) 0.069(4) Uiso 0.2 1 d D . P C 2
F95B F 0.8663(5) 0.0732(5) 0.8251(8) 0.070(3) Uiso 0.2 1 d D . P C 2
F96B F 0.7696(13) 0.0537(9) 0.8913(5) 0.110(5) Uiso 0.2 1 d D . P C 2
F101 F 0.66483(19) 0.20657(9) 0.43792(14) 0.0811(7) Uani 1 1 d . . . . .
F102 F 0.6784(3) 0.28304(10) 0.40209(14) 0.1069(11) Uani 1 1 d . . . . .
F103 F 0.78443(18) 0.24733(12) 0.47799(14) 0.0878(8) Uani 1 1 d . . . . .
F104 F 0.4957(2) 0.40160(11) 0.50674(16) 0.0998(10) Uani 1 1 d . . . . .
F105 F 0.4571(2) 0.38341(13) 0.6060(2) 0.1216(14) Uani 1 1 d . . . . .
F106 F 0.5793(3) 0.42264(11) 0.6079(3) 0.1399(15) Uani 1 1 d . . . . .
F111 F 0.6368(2) 0.25946(17) 1.00371(15) 0.1226(13) Uani 1 1 d . . . . .
F112 F 0.5378(4) 0.20629(15) 1.00742(16) 0.1556(19) Uani 1 1 d . . . . .
F113 F 0.5051(3) 0.28339(18) 1.00205(15) 0.1398(16) Uani 1 1 d . . . . .
F14A F 0.31276(17) 0.23501(16) 0.67152(16) 0.0970(11) Uani 0.875 1 d D . P D 1
F15A F 0.28101(19) 0.19971(14) 0.7657(2) 0.0920(10) Uani 0.875 1 d D . P D 1
F16A F 0.27855(18) 0.27972(14) 0.7594(3) 0.1047(12) Uani 0.875 1 d D . P D 1
F14B F 0.277(2) 0.2498(16) 0.7949(15) 0.135(12) Uiso 0.125 1 d D . P D 2
F15B F 0.3178(11) 0.2810(4) 0.7022(8) 0.055(4) Uiso 0.125 1 d D . P D 2
F16B F 0.2989(18) 0.1917(4) 0.7251(15) 0.093(8) Uiso 0.125 1 d D . P D 2
C81 C 0.75952(19) 0.25257(11) 0.76641(16) 0.0358(6) Uani 1 1 d . . . . .
C82 C 0.83611(18) 0.23509(11) 0.74260(16) 0.0381(6) Uani 1 1 d . . . . .
H82 H 0.829463 0.208698 0.706617 0.046 Uiso 1 1 calc R U . . .
C83 C 0.9216(2) 0.25456(12) 0.76916(18) 0.0435(7) Uani 1 1 d . . . . .
C84 C 0.9352(2) 0.29202(14) 0.82353(19) 0.0530(8) Uani 1 1 d . . . . .
H84 H 0.993708 0.304454 0.843636 0.064 Uiso 1 1 calc R U . . .
C85 C 0.8606(2) 0.31035(14) 0.8471(2) 0.0548(9) Uani 1 1 d . . . . .
C86 C 0.7745(2) 0.29165(12) 0.81901(19) 0.0468(7) Uani 1 1 d . . . . .
H86 H 0.724661 0.305876 0.836133 0.056 Uiso 1 1 calc R U . . .
C87 C 1.0000(2) 0.23392(15) 0.7411(2) 0.0567(9) Uani 1 1 d . . . . .
C88 C 0.8720(3) 0.3512(2) 0.9057(3) 0.0871(16) Uani 1 1 d . . . . .
C91 C 0.66594(17) 0.16684(10) 0.71913(15) 0.0333(6) Uani 1 1 d . . . . .
C92 C 0.61277(18) 0.13941(11) 0.66175(16) 0.0357(6) Uani 1 1 d . . . . .
H92 H 0.573637 0.157946 0.624572 0.043 Uiso 1 1 calc R U . . .
C93 C 0.61502(19) 0.08611(11) 0.65708(16) 0.0375(6) Uani 1 1 d . . . . .
C94 C 0.67102(19) 0.05770(11) 0.71012(16) 0.0387(6) Uani 1 1 d . . . . .
H94 H 0.673155 0.021293 0.707094 0.046 Uiso 1 1 calc R U . . .
C95 C 0.72398(18) 0.08387(11) 0.76787(16) 0.0374(6) Uani 1 1 d . . . . .
C96 C 0.72102(18) 0.13706(11) 0.77248(15) 0.0359(6) Uani 1 1 d . . . . .
H96 H 0.757510 0.153771 0.813105 0.043 Uiso 1 1 calc R U . . .
C97 C 0.5581(2) 0.05933(13) 0.59317(19) 0.0490(8) Uani 1 1 d . . . . .
C98 C 0.7863(2) 0.05373(11) 0.82512(16) 0.0526(8) Uani 1 1 d D . . . .
C101 C 0.63561(17) 0.25956(10) 0.64951(16) 0.0346(6) Uani 1 1 d . . . . .
C102 C 0.66819(19) 0.24380(11) 0.58761(16) 0.0371(6) Uani 1 1 d . . . . .
H102 H 0.700329 0.212310 0.589916 0.045 Uiso 1 1 calc R U . . .
C103 C 0.6558(2) 0.27207(12) 0.52272(17) 0.0426(7) Uani 1 1 d . . . . .
C104 C 0.6080(2) 0.31783(13) 0.51675(19) 0.0499(8) Uani 1 1 d . . . . .
H104 H 0.597973 0.336959 0.472359 0.060 Uiso 1 1 calc R U . . .
C105 C 0.5751(2) 0.33502(13) 0.57723(19) 0.0475(8) Uani 1 1 d . . . . .
C106 C 0.58913(19) 0.30648(12) 0.64197(18) 0.0416(7) Uani 1 1 d . . . . .
H106 H 0.566328 0.319313 0.682584 0.050 Uiso 1 1 calc R U . . .
C107 C 0.6946(3) 0.25317(14) 0.46024(19) 0.0554(9) Uani 1 1 d . . . . .
C108 C 0.5271(3) 0.38583(17) 0.5750(3) 0.0693(12) Uani 1 1 d . . . . .
C111 C 0.58202(18) 0.23773(10) 0.77745(16) 0.0356(6) Uani 1 1 d . . . . .
C112 C 0.5992(2) 0.24098(11) 0.85388(17) 0.0388(6) Uani 1 1 d . . . . .
H112 H 0.659713 0.239847 0.879663 0.047 Uiso 1 1 calc R U . . .
C113 C 0.5305(2) 0.24583(11) 0.89392(18) 0.0437(7) Uani 1 1 d . . . . .
C114 C 0.4413(2) 0.24610(12) 0.8586(2) 0.0488(8) Uani 1 1 d . . . . .
H114 H 0.394490 0.249611 0.885591 0.059 Uiso 1 1 calc R U . . .
C115 C 0.4220(2) 0.24114(12) 0.7831(2) 0.0457(7) Uani 1 1 d . . . . .
C116 C 0.49059(19) 0.23745(11) 0.74355(17) 0.0394(6) Uani 1 1 d . . . . .
H116 H 0.475200 0.234623 0.691648 0.047 Uiso 1 1 calc R U . . .
C117 C 0.5523(3) 0.24869(16) 0.9755(2) 0.0610(10) Uani 1 1 d . . . . .
C118 C 0.3251(2) 0.23927(11) 0.74432(18) 0.0621(10) Uani 1 1 d D . . . .
B B 0.6601(2) 0.22965(12) 0.72858(18) 0.0348(6) Uani 1 1 d . . . . .

loop_
_atom_site_aniso_label
_atom_site_aniso_U_11
_atom_site_aniso_U_22
_atom_site_aniso_U_33
_atom_site_aniso_U_23
_atom_site_aniso_U_13
_atom_site_aniso_U_12
Ag 0.05459(16) 0.05569(17) 0.03882(14) 0.00756(10) 0.00976(10) -0.02292(11)
F1 0.283(13) 0.289(13) 0.115(6) -0.111(8) 0.128(8) -0.205(11)
F2 0.336(18) 0.248(14) 0.148(9) 0.116(9) -0.056(10) -0.085(13)
N1 0.0317(10) 0.0259(11) 0.0333(11) 0.0001(9) 0.0068(9) -0.0033(8)
N2 0.0305(10) 0.0309(11) 0.0296(11) 0.0000(9) 0.0068(8) -0.0041(8)
C1 0.0324(12) 0.0289(13) 0.0291(12) -0.0008(10) 0.0049(10) -0.0023(10)
C2 0.0360(14) 0.0364(15) 0.0436(16) 0.0044(12) 0.0114(12) -0.0076(11)
C3 0.0398(14) 0.0368(15) 0.0373(14) 0.0058(12) 0.0118(11) -0.0073(11)
C4 0.0335(13) 0.0319(14) 0.0329(13) -0.0020(11) 0.0018(10) -0.0023(10)
C5 0.0301(12) 0.0313(13) 0.0285(12) -0.0007(10) 0.0048(10) -0.0029(10)
C11 0.0341(13) 0.0335(14) 0.0437(16) 0.0019(12) 0.0016(11) -0.0050(11)
C12 0.061(2) 0.0372(17) 0.056(2) 0.0038(15) -0.0137(16) -0.0041(14)
C13 0.070(2) 0.047(2) 0.079(3) 0.0147(19) -0.023(2) -0.0009(18)
C14 0.058(2) 0.0323(17) 0.088(3) 0.0070(17) 0.0025(19) 0.0027(15)
C15 0.0553(19) 0.0333(16) 0.063(2) -0.0040(15) 0.0120(16) 0.0023(14)
C16 0.0440(15) 0.0348(15) 0.0432(16) -0.0013(12) 0.0083(12) 0.0027(12)
C21 0.0346(13) 0.0310(14) 0.0465(16) 0.0009(12) 0.0017(12) -0.0027(11)
C22 0.0526(18) 0.0403(17) 0.062(2) -0.0096(15) 0.0049(15) -0.0116(14)
C23 0.070(3) 0.053(2) 0.088(3) -0.017(2) -0.005(2) -0.0278(19)
C24 0.0449(19) 0.057(2) 0.102(3) 0.008(2) -0.007(2) -0.0218(17)
C25 0.0336(16) 0.055(2) 0.102(3) 0.010(2) 0.0120(17) -0.0026(15)
C26 0.0382(16) 0.0435(18) 0.077(2) -0.0040(16) 0.0100(15) -0.0048(13)
C31 0.0351(14) 0.0538(18) 0.0317(14) -0.0084(13) 0.0020(11) -0.0056(12)
C32 0.057(2) 0.071(2) 0.0450(18) -0.0053(17) 0.0089(15) 0.0185(18)
C33 0.073(3) 0.114(4) 0.057(2) -0.022(2) 0.008(2) 0.037(3)
C34 0.060(2) 0.164(6) 0.050(2) -0.030(3) 0.0181(19) 0.005(3)
C35 0.075(3) 0.119(4) 0.046(2) -0.014(2) 0.024(2) -0.030(3)
C36 0.0550(19) 0.075(2) 0.0371(16) -0.0088(16) 0.0089(14) -0.0201(17)
C41 0.0358(13) 0.0315(14) 0.0255(12) -0.0026(10) 0.0032(10) -0.0033(10)
C42 0.0376(14) 0.0343(15) 0.0383(15) -0.0009(12) 0.0018(11) -0.0032(11)
C43 0.0492(17) 0.0349(16) 0.0558(19) 0.0010(14) -0.0011(14) -0.0109(13)
C44 0.062(2) 0.0308(15) 0.0552(19) -0.0061(14) -0.0070(15) 0.0012(14)
C45 0.0516(18) 0.0398(17) 0.0485(18) -0.0101(14) -0.0010(14) 0.0124(14)
C46 0.0399(15) 0.0400(16) 0.0405(15) -0.0077(12) 0.0066(12) 0.0016(12)
C51 0.0344(13) 0.0394(15) 0.0297(13) 0.0015(11) 0.0067(10) -0.0034(11)
C52 0.0440(15) 0.0422(16) 0.0377(15) 0.0055(12) 0.0066(12) -0.0002(12)
C53 0.0472(17) 0.0535(19) 0.0455(17) 0.0162(15) 0.0090(13) -0.0026(14)
C54 0.0498(18) 0.066(2) 0.0387(16) 0.0137(15) 0.0099(13) -0.0082(16)
C55 0.0532(18) 0.068(2) 0.0323(15) -0.0041(15) 0.0128(13) -0.0130(16)
C56 0.0419(15) 0.0445(16) 0.0355(15) -0.0016(12) 0.0110(12) -0.0066(12)
C61 0.0348(13) 0.0274(13) 0.0344(13) 0.0008(10) 0.0092(10) -0.0007(10)
C62 0.0395(15) 0.0410(16) 0.0439(16) -0.0072(13) 0.0097(12) 0.0009(12)
C63 0.0569(19) 0.0496(19) 0.061(2) -0.0174(16) 0.0208(16) 0.0056(15)
C64 0.0475(18) 0.0480(19) 0.079(3) -0.0106(18) 0.0194(17) 0.0082(15)
C65 0.0356(15) 0.0455(18) 0.068(2) -0.0045(16) 0.0055(14) 0.0046(13)
C66 0.0371(14) 0.0366(15) 0.0458(16) -0.0044(12) 0.0049(12) 0.0009(11)
C71 0.147(6) 0.131(6) 0.077(4) -0.008(4) 0.047(4) -0.069(5)
C72 0.178(7) 0.113(5) 0.064(3) 0.036(3) -0.011(4) -0.072(5)
C73 0.132(5) 0.071(3) 0.147(6) 0.045(4) 0.019(5) -0.033(3)
C74 0.099(3) 0.063(3) 0.075(3) 0.007(2) 0.029(3) -0.037(3)
C75 0.093(3) 0.077(3) 0.075(3) 0.000(2) 0.031(3) -0.039(3)
C76 0.109(4) 0.130(5) 0.107(5) -0.028(4) 0.054(4) -0.061(4)
F81 0.0369(10) 0.0992(19) 0.1076(19) -0.0316(15) 0.0209(11) -0.0182(11)
F82 0.0479(12) 0.161(3) 0.0824(17) -0.0584(18) 0.0216(12) -0.0016(14)
F83 0.0807(18) 0.0774(19) 0.189(4) 0.013(2) 0.054(2) 0.0253(15)
F84 0.160(3) 0.175(3) 0.173(3) -0.137(3) 0.108(3) -0.126(3)
F85 0.352(8) 0.149(4) 0.094(3) -0.068(3) 0.098(4) -0.095(5)
F86 0.122(3) 0.183(5) 0.290(7) -0.191(5) 0.011(3) 0.015(3)
F91 0.0474(12) 0.107(2) 0.0888(17) -0.0326(15) -0.0071(11) -0.0105(12)
F92 0.187(4) 0.0405(13) 0.110(2) -0.0048(14) -0.065(2) -0.0214(16)
F93 0.0891(18) 0.156(3) 0.0516(14) -0.0360(16) 0.0190(12) -0.0386(18)
F94A 0.131(3) 0.0595(18) 0.0639(19) 0.0046(15) -0.0452(19) 0.013(2)
F95A 0.104(3) 0.080(2) 0.099(3) 0.058(2) -0.024(2) -0.0199(19)
F96A 0.132(4) 0.228(6) 0.061(2) 0.042(3) 0.029(2) 0.142(4)
F101 0.112(2) 0.0611(14) 0.0743(16) -0.0206(12) 0.0278(14) -0.0050(13)
F102 0.208(4) 0.0715(17) 0.0547(14) 0.0197(12) 0.0589(18) 0.0399(19)
F103 0.0740(16) 0.127(2) 0.0756(16) -0.0227(15) 0.0457(13) -0.0050(15)
F104 0.116(2) 0.0917(19) 0.099(2) 0.0464(16) 0.0383(17) 0.0569(17)
F105 0.112(2) 0.125(2) 0.153(3) 0.074(2) 0.088(2) 0.081(2)
F106 0.136(3) 0.0527(17) 0.214(4) -0.024(2) -0.008(3) 0.0327(18)
F111 0.103(2) 0.212(4) 0.0562(15) -0.042(2) 0.0256(15) -0.041(2)
F112 0.283(5) 0.112(3) 0.0602(18) 0.0237(18) 0.006(2) -0.068(3)
F113 0.167(3) 0.193(4) 0.0660(19) -0.026(2) 0.039(2) 0.083(3)
F14A 0.0397(13) 0.175(4) 0.0743(19) -0.001(2) 0.0075(12) -0.0054(17)
F15A 0.0529(16) 0.100(2) 0.121(3) 0.017(2) 0.0120(17) -0.0281(15)
F16A 0.0433(14) 0.086(2) 0.181(4) -0.017(3) 0.0138(18) 0.0236(14)
C81 0.0371(14) 0.0319(14) 0.0406(15) -0.0037(11) 0.0133(11) -0.0041(11)
C82 0.0356(14) 0.0379(15) 0.0420(15) -0.0106(12) 0.0104(11) -0.0025(11)
C83 0.0354(14) 0.0475(17) 0.0486(17) -0.0089(14) 0.0109(13) -0.0067(12)
C84 0.0451(17) 0.061(2) 0.0540(19) -0.0174(16) 0.0120(14) -0.0185(15)
C85 0.058(2) 0.054(2) 0.056(2) -0.0222(16) 0.0215(16) -0.0218(16)
C86 0.0451(16) 0.0413(17) 0.0596(19) -0.0133(15) 0.0239(14) -0.0079(13)
C87 0.0332(15) 0.064(2) 0.072(2) -0.0159(19) 0.0077(15) -0.0039(15)
C88 0.083(3) 0.111(4) 0.080(3) -0.055(3) 0.047(2) -0.044(3)
C91 0.0309(12) 0.0308(13) 0.0405(14) -0.0007(11) 0.0129(11) -0.0003(10)
C92 0.0323(13) 0.0358(15) 0.0392(15) 0.0034(12) 0.0076(11) 0.0011(11)
C93 0.0369(14) 0.0358(15) 0.0411(15) -0.0035(12) 0.0109(11) -0.0033(11)
C94 0.0418(15) 0.0316(14) 0.0449(16) -0.0001(12) 0.0140(12) 0.0008(11)
C95 0.0370(14) 0.0353(15) 0.0413(15) 0.0024(12) 0.0108(11) 0.0024(11)
C96 0.0357(13) 0.0357(15) 0.0371(14) -0.0037(11) 0.0087(11) -0.0008(11)
C97 0.0538(18) 0.0403(17) 0.0507(19) -0.0042(14) 0.0043(15) -0.0058(14)
C98 0.062(2) 0.0442(19) 0.0495(19) 0.0023(15) 0.0045(16) 0.0098(15)
C101 0.0291(12) 0.0325(14) 0.0447(15) 0.0005(12) 0.0135(11) -0.0029(10)
C102 0.0367(14) 0.0321(14) 0.0437(15) -0.0008(12) 0.0106(12) -0.0010(11)
C103 0.0437(15) 0.0415(16) 0.0453(16) 0.0024(13) 0.0149(13) -0.0030(13)
C104 0.0502(18) 0.0490(19) 0.0523(19) 0.0162(15) 0.0146(14) 0.0030(14)
C105 0.0395(15) 0.0444(17) 0.063(2) 0.0145(15) 0.0193(14) 0.0072(13)
C106 0.0353(14) 0.0401(16) 0.0540(18) 0.0045(13) 0.0199(13) 0.0034(12)
C107 0.077(2) 0.049(2) 0.0450(18) 0.0009(15) 0.0218(17) -0.0009(17)
C108 0.067(2) 0.067(3) 0.081(3) 0.033(2) 0.034(2) 0.026(2)
C111 0.0364(13) 0.0269(13) 0.0465(16) -0.0019(11) 0.0152(12) 0.0000(10)
C112 0.0421(15) 0.0311(14) 0.0463(16) -0.0016(12) 0.0165(12) -0.0032(11)
C113 0.0550(18) 0.0303(14) 0.0522(18) -0.0012(13) 0.0261(15) -0.0036(13)
C114 0.0512(18) 0.0398(17) 0.065(2) 0.0053(15) 0.0338(16) 0.0050(13)
C115 0.0361(15) 0.0401(16) 0.065(2) 0.0094(15) 0.0211(14) -0.0001(12)
C116 0.0362(14) 0.0378(15) 0.0479(16) 0.0067(13) 0.0173(12) 0.0003(11)
C117 0.070(2) 0.068(2) 0.053(2) -0.0111(18) 0.0304(18) -0.0160(19)
C118 0.0417(18) 0.075(3) 0.074(3) 0.018(2) 0.0227(17) 0.0065(17)
B 0.0316(14) 0.0319(16) 0.0427(17) -0.0031(13) 0.0120(12) -0.0007(12)

loop_
_atom_type_symbol
_atom_type_description
_atom_type_scat_dispersion_real
_atom_type_scat_dispersion_imag
_atom_type_scat_source
C C 0.0033 0.0016 'International Tables Vol C Tables 4.2.6.8 and 6.1.1.4'
H H 0.0000 0.0000 'International Tables Vol C Tables 4.2.6.8 and 6.1.1.4'
B B 0.0013 0.0007 'International Tables Vol C Tables 4.2.6.8 and 6.1.1.4'
N N 0.0061 0.0033 'International Tables Vol C Tables 4.2.6.8 and 6.1.1.4'
F F 0.0171 0.0103 'International Tables Vol C Tables 4.2.6.8 and 6.1.1.4'
Ag Ag -0.8971 1.1015 'International Tables Vol C Tables 4.2.6.8 and 6.1.1.4'

loop_
_geom_angle_atom_site_label_1
_geom_angle_atom_site_label_2
_geom_angle_atom_site_label_3
_geom_angle
C1 Ag C74 159.33(16)
C1 Ag C75 163.92(16)
C74 Ag C75 32.42(17)
C1 N1 C2 110.6(2)
C1 N1 C4 121.2(2)
C2 N1 C4 128.2(2)
C1 N2 C3 110.8(2)
C1 N2 C5 121.8(2)
C3 N2 C5 127.4(2)
N1 C1 N2 105.1(2)
N1 C1 Ag 127.57(18)
N2 C1 Ag 127.09(18)
C3 C2 N1 106.9(2)
C2 C3 N2 106.7(2)
N1 C4 C31 105.2(2)
N1 C4 C11 109.6(2)
C31 C4 C11 113.6(2)
N1 C4 C21 109.7(2)
C31 C4 C21 111.2(2)
C11 C4 C21 107.5(2)
N2 C5 C41 105.5(2)
N2 C5 C61 109.9(2)
C41 C5 C61 113.4(2)
N2 C5 C51 109.5(2)
C41 C5 C51 111.3(2)
C61 C5 C51 107.1(2)
C12 C11 C16 118.0(3)
C12 C11 C4 118.7(3)
C16 C11 C4 123.2(3)
C11 C12 C13 120.5(3)
C14 C13 C12 120.4(3)
C13 C14 C15 119.6(3)
C14 C15 C16 120.5(3)
C11 C16 C15 120.9(3)
C22 C21 C26 118.5(3)
C22 C21 C4 123.1(3)
C26 C21 C4 118.4(3)
C21 C22 C23 120.0(4)
C24 C23 C22 121.3(4)
C23 C24 C25 119.6(3)
C24 C25 C26 119.7(4)
C25 C26 C21 121.0(3)
C36 C31 C32 118.3(3)
C36 C31 C4 123.4(3)
C32 C31 C4 118.4(3)
C33 C32 C31 120.8(4)
C34 C33 C32 120.3(5)
C33 C34 C35 119.5(4)
C34 C35 C36 121.2(4)
C35 C36 C31 120.0(4)
C42 C41 C46 117.8(3)
C42 C41 C5 123.5(2)
C46 C41 C5 118.7(2)
C41 C42 C43 120.6(3)
C44 C43 C42 120.5(3)
C43 C44 C45 119.5(3)
C46 C45 C44 120.2(3)
C45 C46 C41 121.4(3)
C56 C51 C52 118.0(3)
C56 C51 C5 123.0(3)
C52 C51 C5 118.8(2)
C53 C52 C51 120.8(3)
C54 C53 C52 120.2(3)
C55 C54 C53 119.7(3)
C54 C55 C56 120.2(3)
C51 C56 C55 121.1(3)
C62 C61 C66 118.1(3)
C62 C61 C5 123.5(2)
C66 C61 C5 118.4(2)
C61 C62 C63 120.6(3)
C64 C63 C62 120.6(3)
C65 C64 C63 119.3(3)
C64 C65 C66 120.3(3)
C65 C66 C61 121.1(3)
C76 C71 F1 128.6(11)
C76 C71 C72 119.5(6)
F1 C71 C72 111.7(11)
F2 C72 C71 122.1(12)
F2 C72 C73 115.5(12)
C71 C72 C73 121.6(5)
C74 C73 C72 114.4(7)
C75 C74 C73 120.1(6)
C75 C74 Ag 76.0(3)
C73 C74 Ag 103.7(3)
C74 C75 C76 124.0(6)
C74 C75 Ag 71.6(2)
C76 C75 Ag 105.2(3)
C71 C76 C75 120.3(8)
C82 C81 C86 115.3(3)
C82 C81 B 119.7(2)
C86 C81 B 124.9(3)
C83 C82 C81 123.0(3)
C82 C83 C84 120.7(3)
C82 C83 C87 119.8(3)
C84 C83 C87 119.4(3)
C85 C84 C83 117.4(3)
C84 C85 C86 121.9(3)
C84 C85 C88 119.3(3)
C86 C85 C88 118.9(3)
C85 C86 C81 121.8(3)
F83 C87 F81 106.9(3)
F83 C87 F82 105.1(3)
F81 C87 F82 105.5(3)
F83 C87 C83 112.5(3)
F81 C87 C83 113.8(3)
F82 C87 C83 112.4(3)
F84 C88 F86 106.1(6)
F84 C88 F85 109.6(5)
F86 C88 F85 97.7(5)
F84 C88 C85 115.5(3)
F86 C88 C85 114.2(4)
F85 C88 C85 112.2(5)
C96 C91 C92 115.6(2)
C96 C91 B 120.7(2)
C92 C91 B 123.5(2)
C93 C92 C91 122.6(3)
C94 C93 C92 120.5(3)
C94 C93 C97 119.7(3)
C92 C93 C97 119.8(3)
C93 C94 C95 118.1(3)
C94 C95 C96 121.1(3)
C94 C95 C98 118.8(3)
C96 C95 C98 120.1(3)
C95 C96 C91 122.0(3)
F93 C97 F92 107.7(3)
F93 C97 F91 104.7(3)
F92 C97 F91 104.9(3)
F93 C97 C93 113.1(3)
F92 C97 C93 113.1(3)
F91 C97 C93 112.6(3)
F96B C98 F94B 113.3(12)
F96A C98 F94A 108.3(4)
F96B C98 F95B 110.5(11)
F94B C98 F95B 98.9(8)
F96A C98 F95A 105.0(4)
F94A C98 F95A 101.0(3)
F96B C98 C95 117.3(8)
F96A C98 C95 112.9(3)
F94B C98 C95 110.3(7)
F94A C98 C95 115.2(3)
F95B C98 C95 104.6(6)
F95A C98 C95 113.3(3)
C102 C101 C106 115.1(3)
C102 C101 B 122.9(2)
C106 C101 B 121.6(3)
C103 C102 C101 123.2(3)
C104 C103 C102 120.2(3)
C104 C103 C107 120.2(3)
C102 C103 C107 119.6(3)
C103 C104 C105 118.4(3)
C104 C105 C106 120.5(3)
C104 C105 C108 120.5(3)
C106 C105 C108 118.9(3)
C105 C106 C101 122.6(3)
F102 C107 F101 106.6(3)
F102 C107 F103 106.6(3)
F101 C107 F103 103.8(3)
F102 C107 C103 114.1(3)
F101 C107 C103 112.6(3)
F103 C107 C103 112.5(3)
F105 C108 F106 107.3(5)
F105 C108 F104 105.3(4)
F106 C108 F104 106.9(4)
F105 C108 C105 112.1(3)
F106 C108 C105 112.5(3)
F104 C108 C105 112.3(4)
C112 C111 C116 115.3(3)
C112 C111 B 124.0(3)
C116 C111 B 120.4(3)
C111 C112 C113 122.5(3)
C114 C113 C112 120.6(3)
C114 C113 C117 119.0(3)
C112 C113 C117 120.4(3)
C115 C114 C113 118.4(3)
C114 C115 C116 120.7(3)
C114 C115 C118 118.9(3)
C116 C115 C118 120.4(3)
C115 C116 C111 122.5(3)
F112 C117 F113 105.2(4)
F112 C117 F111 103.8(4)
F113 C117 F111 105.4(4)
F112 C117 C113 113.6(3)
F113 C117 C113 112.9(4)
F111 C117 C113 114.9(3)
F16B C118 F14B 102(2)
F16A C118 F15A 103.4(3)
F16B C118 F15B 128.1(14)
F14B C118 F15B 104.7(19)
F16A C118 F14A 107.8(4)
F15A C118 F14A 105.0(3)
F16A C118 C115 112.5(3)
F16B C118 C115 111.8(12)
F14B C118 C115 106.1(16)
F15A C118 C115 112.5(3)
F15B C118 C115 102.5(7)
F14A C118 C115 114.8(3)
C101 B C111 111.9(2)
C101 B C81 103.9(2)
C111 B C81 114.6(2)
C101 B C91 112.5(2)
C111 B C91 104.2(2)
C81 B C91 109.9(2)

loop_
_geom_bond_atom_site_label_1
_geom_bond_atom_site_label_2
_geom_bond_distance
Ag C1 2.115(3)
Ag C74 2.381(4)
Ag C75 2.435(4)
F1 C71 1.329(7)
F2 C72 1.317(7)
N1 C1 1.352(3)
N1 C2 1.383(3)
N1 C4 1.498(3)
N2 C1 1.352(3)
N2 C3 1.382(3)
N2 C5 1.501(3)
C2 C3 1.348(4)
C4 C31 1.540(4)
C4 C11 1.541(4)
C4 C21 1.552(4)
C5 C41 1.542(4)
C5 C61 1.543(4)
C5 C51 1.546(4)
C11 C12 1.383(4)
C11 C16 1.387(4)
C12 C13 1.402(5)
C13 C14 1.367(6)
C14 C15 1.367(5)
C15 C16 1.390(4)
C21 C22 1.385(4)
C21 C26 1.391(5)
C22 C23 1.394(5)
C23 C24 1.357(6)
C24 C25 1.387(6)
C25 C26 1.389(5)
C31 C36 1.390(5)
C31 C32 1.398(5)
C32 C33 1.396(5)
C33 C34 1.365(7)
C34 C35 1.379(8)
C35 C36 1.389(6)
C41 C42 1.393(4)
C41 C46 1.403(4)
C42 C43 1.396(4)
C43 C44 1.376(5)
C44 C45 1.388(5)
C45 C46 1.377(4)
C51 C56 1.386(4)
C51 C52 1.401(4)
C52 C53 1.390(4)
C53 C54 1.382(5)
C54 C55 1.381(5)
C55 C56 1.390(4)
C61 C62 1.383(4)
C61 C66 1.394(4)
C62 C63 1.395(4)
C63 C64 1.378(5)
C64 C65 1.376(5)
C65 C66 1.386(4)
C71 C76 1.309(9)
C71 C72 1.392(11)
C72 C73 1.460(11)
C73 C74 1.394(8)
C74 C75 1.345(7)
C75 C76 1.354(7)
F81 C87 1.319(4)
F82 C87 1.339(5)
F83 C87 1.313(5)
F84 C88 1.256(5)
F85 C88 1.303(7)
F86 C88 1.269(7)
F91 C97 1.322(4)
F92 C97 1.310(4)
F93 C97 1.299(4)
F94A C98 1.310(3)
F95A C98 1.322(3)
F96A C98 1.306(3)
F94B C98 1.306(4)
F95B C98 1.314(4)
F96B C98 1.304(4)
F101 C107 1.331(4)
F102 C107 1.315(4)
F103 C107 1.347(5)
F104 C108 1.330(5)
F105 C108 1.305(5)
F106 C108 1.315(6)
F111 C117 1.317(5)
F112 C117 1.291(5)
F113 C117 1.307(5)
F14A C118 1.334(3)
F15A C118 1.330(3)
F16A C118 1.328(3)
F14B C118 1.330(4)
F15B C118 1.331(4)
F16B C118 1.328(4)
C81 C82 1.397(4)
C81 C86 1.398(4)
C81 B 1.646(4)
C82 C83 1.390(4)
C83 C84 1.390(4)
C83 C87 1.489(4)
C84 C85 1.375(5)
C85 C86 1.396(5)
C85 C88 1.507(5)
C91 C96 1.400(4)
C91 C92 1.401(4)
C91 B 1.648(4)
C92 C93 1.391(4)
C93 C94 1.383(4)
C93 C97 1.497(4)
C94 C95 1.387(4)
C95 C96 1.388(4)
C95 C98 1.500(4)
C101 C102 1.399(4)
C101 C106 1.403(4)
C101 B 1.640(4)
C102 C103 1.394(4)
C103 C104 1.387(5)
C103 C107 1.484(5)
C104 C105 1.390(5)
C105 C106 1.394(4)
C105 C108 1.505(5)
C111 C112 1.396(4)
C111 C116 1.407(4)
C111 B 1.640(4)
C112 C113 1.398(4)
C113 C114 1.384(5)
C113 C117 1.489(5)
C114 C115 1.383(5)
C115 C116 1.389(4)
C115 C118 1.505(5)

loop_
_geom_torsion_atom_site_label_1
_geom_torsion_atom_site_label_2
_geom_torsion_atom_site_label_3
_geom_torsion_atom_site_label_4
_geom_torsion
C2 N1 C1 N2 -0.2(3)
C4 N1 C1 N2 178.7(2)
C2 N1 C1 Ag 174.5(2)
C4 N1 C1 Ag -6.6(4)
C3 N2 C1 N1 0.4(3)
C5 N2 C1 N1 178.4(2)
C3 N2 C1 Ag -174.3(2)
C5 N2 C1 Ag 3.8(4)
C74 Ag C1 N1 -79.6(5)
C75 Ag C1 N1 156.3(5)
C74 Ag C1 N2 94.0(4)
C75 Ag C1 N2 -30.1(6)
C1 N1 C2 C3 -0.1(3)
C4 N1 C2 C3 -178.9(3)
N1 C2 C3 N2 0.3(3)
C1 N2 C3 C2 -0.4(3)
C5 N2 C3 C2 -178.4(2)
C1 N1 C4 C31 -54.6(3)
C2 N1 C4 C31 124.0(3)
C1 N1 C4 C11 67.9(3)
C2 N1 C4 C11 -113.5(3)
C1 N1 C4 C21 -174.3(2)
C2 N1 C4 C21 4.3(4)
C1 N2 C5 C41 -52.7(3)
C3 N2 C5 C41 125.1(3)
C1 N2 C5 C61 70.0(3)
C3 N2 C5 C61 -112.3(3)
C1 N2 C5 C51 -172.6(2)
C3 N2 C5 C51 5.2(4)
N1 C4 C11 C12 177.2(3)
C31 C4 C11 C12 -65.4(4)
C21 C4 C11 C12 58.0(4)
N1 C4 C11 C16 0.7(4)
C31 C4 C11 C16 118.0(3)
C21 C4 C11 C16 -118.5(3)
C16 C11 C12 C13 -3.7(5)
C4 C11 C12 C13 179.6(3)
C11 C12 C13 C14 2.0(7)
C12 C13 C14 C15 0.8(7)
C13 C14 C15 C16 -1.9(6)
C12 C11 C16 C15 2.7(5)
C4 C11 C16 C15 179.3(3)
C14 C15 C16 C11 0.0(5)
N1 C4 C21 C22 113.6(3)
C31 C4 C21 C22 -2.3(4)
C11 C4 C21 C22 -127.3(3)
N1 C4 C21 C26 -69.4(3)
C31 C4 C21 C26 174.7(3)
C11 C4 C21 C26 49.8(4)
C26 C21 C22 C23 1.7(5)
C4 C21 C22 C23 178.7(3)
C21 C22 C23 C24 -1.4(6)
C22 C23 C24 C25 1.1(7)
C23 C24 C25 C26 -1.2(6)
C24 C25 C26 C21 1.5(6)
C22 C21 C26 C25 -1.7(5)
C4 C21 C26 C25 -178.9(3)
N1 C4 C31 C36 128.9(3)
C11 C4 C31 C36 9.1(4)
C21 C4 C31 C36 -112.4(3)
N1 C4 C31 C32 -50.2(3)
C11 C4 C31 C32 -170.1(3)
C21 C4 C31 C32 68.5(3)
C36 C31 C32 C33 2.0(5)
C4 C31 C32 C33 -178.8(3)
C31 C32 C33 C34 -0.1(6)
C32 C33 C34 C35 -1.5(7)
C33 C34 C35 C36 1.3(7)
C34 C35 C36 C31 0.6(6)
C32 C31 C36 C35 -2.2(5)
C4 C31 C36 C35 178.7(3)
N2 C5 C41 C42 134.2(3)
C61 C5 C41 C42 13.9(3)
C51 C5 C41 C42 -107.1(3)
N2 C5 C41 C46 -46.1(3)
C61 C5 C41 C46 -166.4(2)
C51 C5 C41 C46 72.6(3)
C46 C41 C42 C43 0.2(4)
C5 C41 C42 C43 179.8(3)
C41 C42 C43 C44 0.2(5)
C42 C43 C44 C45 -0.5(5)
C43 C44 C45 C46 0.5(5)
C44 C45 C46 C41 -0.1(5)
C42 C41 C46 C45 -0.2(4)
C5 C41 C46 C45 -179.9(3)
N2 C5 C51 C56 111.9(3)
C41 C5 C51 C56 -4.4(3)
C61 C5 C51 C56 -128.9(3)
N2 C5 C51 C52 -72.4(3)
C41 C5 C51 C52 171.3(2)
C61 C5 C51 C52 46.7(3)
C56 C51 C52 C53 -0.9(4)
C5 C51 C52 C53 -176.8(3)
C51 C52 C53 C54 1.3(5)
C52 C53 C54 C55 -1.1(5)
C53 C54 C55 C56 0.5(5)
C52 C51 C56 C55 0.3(4)
C5 C51 C56 C55 176.0(3)
C54 C55 C56 C51 -0.1(5)
N2 C5 C61 C62 -6.8(4)
C41 C5 C61 C62 110.9(3)
C51 C5 C61 C62 -125.8(3)
N2 C5 C61 C66 170.3(2)
C41 C5 C61 C66 -72.0(3)
C51 C5 C61 C66 51.3(3)
C66 C61 C62 C63 2.0(4)
C5 C61 C62 C63 179.1(3)
C61 C62 C63 C64 0.1(5)
C62 C63 C64 C65 -2.4(6)
C63 C64 C65 C66 2.5(6)
C64 C65 C66 C61 -0.3(5)
C62 C61 C66 C65 -1.9(4)
C5 C61 C66 C65 -179.2(3)
C76 C71 C72 F2 172.5(8)
C76 C71 C72 C73 3.3(9)
F1 C71 C72 C73 178.1(6)
F2 C72 C73 C74 -173.0(7)
C71 C72 C73 C74 -3.2(8)
C72 C73 C74 C75 0.7(6)
C72 C73 C74 Ag 82.3(5)
C1 Ag C74 C75 -154.7(3)
C1 Ag C74 C73 87.2(6)
C75 Ag C74 C73 -118.1(6)
C73 C74 C75 C76 1.7(7)
Ag C74 C75 C76 -96.3(5)
C73 C74 C75 Ag 97.9(4)
C1 Ag C75 C74 147.0(5)
C1 Ag C75 C76 -91.7(7)
C74 Ag C75 C76 121.3(6)
F1 C71 C76 C75 -174.7(7)
C72 C71 C76 C75 -0.9(9)
C74 C75 C76 C71 -1.7(8)
Ag C75 C76 C71 -79.5(6)
C86 C81 C82 C83 0.4(5)
B C81 C82 C83 176.5(3)
C81 C82 C83 C84 2.1(5)
C81 C82 C83 C87 180.0(3)
C82 C83 C84 C85 -2.9(5)
C87 C83 C84 C85 179.2(4)
C83 C84 C85 C86 1.3(6)
C83 C84 C85 C88 -179.7(4)
C84 C85 C86 C81 1.2(6)
C88 C85 C86 C81 -177.8(4)
C82 C81 C86 C85 -2.0(5)
B C81 C86 C85 -177.9(3)
C82 C83 C87 F83 -75.5(4)
C84 C83 C87 F83 102.4(4)
C82 C83 C87 F81 162.8(3)
C84 C83 C87 F81 -19.3(5)
C82 C83 C87 F82 42.9(5)
C84 C83 C87 F82 -139.2(4)
C84 C85 C88 F84 25.9(8)
C86 C85 C88 F84 -155.1(5)
C84 C85 C88 F86 149.4(5)
C86 C85 C88 F86 -31.6(7)
C84 C85 C88 F85 -100.6(6)
C86 C85 C88 F85 78.4(7)
C96 C91 C92 C93 -0.9(4)
B C91 C92 C93 -176.2(3)
C91 C92 C93 C94 0.1(4)
C91 C92 C93 C97 -178.4(3)
C92 C93 C94 C95 0.4(4)
C97 C93 C94 C95 178.9(3)
C93 C94 C95 C96 0.0(4)
C93 C94 C95 C98 -178.9(3)
C94 C95 C96 C91 -0.9(4)
C98 C95 C96 C91 178.0(2)
C92 C91 C96 C95 1.3(4)
B C91 C96 C95 176.8(2)
C94 C93 C97 F93 -109.6(4)
C92 C93 C97 F93 68.9(4)
C94 C93 C97 F92 13.3(5)
C92 C93 C97 F92 -168.2(3)
C94 C93 C97 F91 132.0(3)
C92 C93 C97 F91 -49.5(4)
C94 C95 C98 F96B -114.1(12)
C96 C95 C98 F96B 67.0(12)
C94 C95 C98 F96A 63.5(5)
C96 C95 C98 F96A -115.4(5)
C94 C95 C98 F94B 17.6(8)
C96 C95 C98 F94B -161.3(7)
C94 C95 C98 F94A -171.3(3)
C96 C95 C98 F94A 9.8(4)
C94 C95 C98 F95B 123.0(7)
C96 C95 C98 F95B -55.9(7)
C94 C95 C98 F95A -55.6(4)
C96 C95 C98 F95A 125.5(4)
C106 C101 C102 C103 -0.2(4)
B C101 C102 C103 -172.8(3)
C101 C102 C103 C104 -1.0(5)
C101 C102 C103 C107 178.5(3)
C102 C103 C104 C105 1.5(5)
C107 C103 C104 C105 -178.0(3)
C103 C104 C105 C106 -0.7(5)
C103 C104 C105 C108 176.7(3)
C104 C105 C106 C101 -0.5(5)
C108 C105 C106 C101 -178.0(3)
C102 C101 C106 C105 1.0(4)
B C101 C106 C105 173.7(3)
C104 C103 C107 F102 -0.5(5)
C102 C103 C107 F102 180.0(3)
C104 C103 C107 F101 -122.1(4)
C102 C103 C107 F101 58.4(4)
C104 C103 C107 F103 121.1(4)
C102 C103 C107 F103 -58.4(4)
C104 C105 C108 F105 138.9(4)
C106 C105 C108 F105 -43.6(6)
C104 C105 C108 F106 -100.0(5)
C106 C105 C108 F106 77.5(5)
C104 C105 C108 F104 20.6(5)
C106 C105 C108 F104 -161.9(3)
C116 C111 C112 C113 -2.6(4)
B C111 C112 C113 -177.4(3)
C111 C112 C113 C114 1.9(4)
C111 C112 C113 C117 179.5(3)
C112 C113 C114 C115 0.4(5)
C117 C113 C114 C115 -177.2(3)
C113 C114 C115 C116 -1.8(5)
C113 C114 C115 C118 177.6(3)
C114 C115 C116 C111 1.0(5)
C118 C115 C116 C111 -178.4(3)
C112 C111 C116 C115 1.2(4)
B C111 C116 C115 176.2(3)
C114 C113 C117 F112 74.8(5)
C112 C113 C117 F112 -102.8(4)
C114 C113 C117 F113 -44.9(5)
C112 C113 C117 F113 137.5(4)
C114 C113 C117 F111 -165.8(4)
C112 C113 C117 F111 16.6(5)
C114 C115 C118 F16A 55.6(4)
C116 C115 C118 F16A -125.0(4)
C114 C115 C118 F16B -102.3(14)
C116 C115 C118 F16B 77.1(14)
C114 C115 C118 F14B 8(2)
C116 C115 C118 F14B -173(2)
C114 C115 C118 F15A -60.7(4)
C116 C115 C118 F15A 118.7(4)
C114 C115 C118 F15B 117.4(8)
C116 C115 C118 F15B -63.2(9)
C114 C115 C118 F14A 179.3(3)
C116 C115 C118 F14A -1.3(4)
C102 C101 B C111 -153.8(3)
C106 C101 B C111 34.0(4)
C102 C101 B C81 82.0(3)
C106 C101 B C81 -90.2(3)
C102 C101 B C91 -36.8(3)
C106 C101 B C91 151.0(3)
C112 C111 B C101 -146.2(3)
C116 C111 B C101 39.3(4)
C112 C111 B C81 -28.3(4)
C116 C111 B C81 157.2(3)
C112 C111 B C91 92.0(3)
C116 C111 B C91 -82.5(3)
C82 C81 B C101 -76.9(3)
C86 C81 B C101 98.8(3)
C82 C81 B C111 160.6(3)
C86 C81 B C111 -23.6(4)
C82 C81 B C91 43.6(3)
C86 C81 B C91 -140.6(3)
C96 C91 B C101 152.1(2)
C92 C91 B C101 -32.8(3)
C96 C91 B C111 -86.5(3)
C92 C91 B C111 88.6(3)
C96 C91 B C81 36.9(3)
C92 C91 B C81 -148.0(3)
